data_7721154
loop_
_publ_author_name
'Edirisinghe, Chirantha'
'Jana, Subhendu'
'Gabilondo, Eric'
'Halasyamani, P. Shiv'
'Maggard, Paul'

_publ_section_title
;
 Synthesis of Filled \b-Mn-Type Ternary Tellurides Using a Boron-Tellurium
 Reaction Mixture
;
_journal_name_full 'Dalton Transactions'
_journal_paper_doi 10.1039/D6DT00913A
_journal_year 2026
_chemical_formula_moiety 'In3 Na Te5'
_chemical_formula_sum 'In3 Na Te5'
_chemical_formula_weight 1005.45
_space_group_crystal_system trigonal
_space_group_IT_number 155
_space_group_name_Hall 'R 3 2"'
_space_group_name_H-M_alt 'R 3 2 :H'
_audit_creation_date 2026-06-01
_audit_creation_method
;
Olex2 1.5
(compiled 2026.04.07 svn.r39635298 for OlexSys, GUI svn.r7533)
;
_audit_update_record
;
2026-06-02 deposited with the CCDC.	2026-06-23 downloaded from the CCDC.
;
_cell_angle_alpha 90
_cell_angle_beta 90
_cell_angle_gamma 120
_cell_formula_units_Z 12
_cell_length_a 15.070(8)
_cell_length_b 15.070(8)
_cell_length_c 18.435(12)
_cell_measurement_reflns_used 3626
_cell_measurement_temperature 300(2)
_cell_measurement_theta_max 30.40
_cell_measurement_theta_min 2.70
_cell_volume 3626(4)
_computing_cell_refinement 'SAINT V8.40B (?, 2016)'
_computing_data_reduction 'SAINT V8.40B (?, 2016)'
_computing_molecular_graphics 'Olex2 1.5 (Dolomanov et al., 2009)'
_computing_publication_material 'Olex2 1.5 (Dolomanov et al., 2009)'
_computing_structure_refinement 'SHELXL 2019/3 (Sheldrick, 2015)'
_computing_structure_solution 'SHELXT 2018/2 (Sheldrick, 2018)'
_diffrn_ambient_temperature 300(2)
_diffrn_measured_fraction_theta_full 0.999
_diffrn_measured_fraction_theta_max 0.999
_diffrn_measurement_device_type 'Bruker APEX-II CCD'
_diffrn_measurement_method '\f and \w scans'
_diffrn_radiation_type MoK\a
_diffrn_radiation_wavelength 0.71073
_diffrn_reflns_av_R_equivalents 0.0554
_diffrn_reflns_av_unetI/netI 0.0306
_diffrn_reflns_Laue_measured_fraction_full 0.999
_diffrn_reflns_Laue_measured_fraction_max 0.999
_diffrn_reflns_limit_h_max 19
_diffrn_reflns_limit_h_min -20
_diffrn_reflns_limit_k_max 20
_diffrn_reflns_limit_k_min -20
_diffrn_reflns_limit_l_max 24
_diffrn_reflns_limit_l_min -24
_diffrn_reflns_number 13175
_diffrn_reflns_point_group_measured_fraction_full 0.999
_diffrn_reflns_point_group_measured_fraction_max 0.999
_diffrn_reflns_theta_full 25.242
_diffrn_reflns_theta_max 28.249
_diffrn_reflns_theta_min 2.703
_exptl_absorpt_coefficient_mu 17.477
_exptl_absorpt_correction_T_max 0.7461
_exptl_absorpt_correction_T_min 0.4958
_exptl_absorpt_correction_type multi-scan
_exptl_absorpt_process_details
;
SADABS-2016/2 (Bruker,2016) was used for absorption correction.
wR2(int) was 0.1153 before and 0.0593 after correction.
The Ratio of minimum to maximum transmission is 0.6645.
The \l/2 correction factor is Not present.
;
_exptl_crystal_colour black
_exptl_crystal_colour_primary black
_exptl_crystal_density_diffrn 5.526
_exptl_crystal_description plate
_exptl_crystal_F_000 5016
_exptl_crystal_size_max 0.08
_exptl_crystal_size_mid 0.05
_exptl_crystal_size_min 0.02
_refine_diff_density_max 0.566
_refine_diff_density_min -0.585
_refine_diff_density_rms 0.141
_refine_ls_abs_structure_details
;
 Flack x determined using 836 quotients [(I+)-(I-)]/[(I+)+(I-)]
 (Parsons, Flack and Wagner, Acta Cryst. B69 (2013) 249-259).
;
_refine_ls_abs_structure_Flack 0.01(4)
_refine_ls_extinction_coef 0.000144(9)
_refine_ls_extinction_expression Fc^*^=kFc[1+0.001xFc^2^\l^3^/sin(2\q)]^-1/4^
_refine_ls_extinction_method 'SHELXL-2019/2 (Sheldrick 2019)'
_refine_ls_goodness_of_fit_ref 1.033
_refine_ls_hydrogen_treatment undef
_refine_ls_matrix_type full
_refine_ls_number_parameters 58
_refine_ls_number_reflns 2010
_refine_ls_number_restraints 0
_refine_ls_restrained_S_all 1.033
_refine_ls_R_factor_all 0.0172
_refine_ls_R_factor_gt 0.0162
_refine_ls_shift/su_max 0.001
_refine_ls_shift/su_mean 0.000
_refine_ls_structure_factor_coef Fsqd
_refine_ls_weighting_details 'w=1/[\s^2^(Fo^2^)] where P=(Fo^2^+2Fc^2^)/3'
_refine_ls_weighting_scheme calc
_refine_ls_wR_factor_gt 0.0335
_refine_ls_wR_factor_ref 0.0337
_reflns_Friedel_coverage 0.798
_reflns_Friedel_fraction_full 0.998
_reflns_Friedel_fraction_max 0.999
_reflns_number_gt 1954
_reflns_number_total 2010
_reflns_threshold_expression 'I > 2\s(I)'
_cod_data_source_file d6dt00913a2.cif
_cod_data_source_block nain3te5
_cod_original_sg_symbol_H-M 'R 3 2'
_cod_database_code 7721154
_shelx_shelxl_version_number 2019/3
_shelx_space_group_comment
;
The symmetry employed for this shelxl refinement is uniquely defined
by the following loop, which should always be used as a source of
symmetry information in preference to the above space-group names.
They are only intended as comments.
;
_exptl_absorpt_special_details multi-scan
_olex2_refinement_description
;
;
_olex2_submission_special_instructions 'No special instructions were received'

loop_
_space_group_symop_operation_xyz
'x, y, z'
'-y, x-y, z'
'-x+y, -x, z'
'x-y, -y, -z'
'-x, -x+y, -z'
'y, x, -z'
'x+2/3, y+1/3, z+1/3'
'-y+2/3, x-y+1/3, z+1/3'
'-x+y+2/3, -x+1/3, z+1/3'
'x-y+2/3, -y+1/3, -z+1/3'
'-x+2/3, -x+y+1/3, -z+1/3'
'y+2/3, x+1/3, -z+1/3'
'x+1/3, y+2/3, z+2/3'
'-y+1/3, x-y+2/3, z+2/3'
'-x+y+1/3, -x+2/3, z+2/3'
'x-y+1/3, -y+2/3, -z+2/3'
'-x+1/3, -x+y+2/3, -z+2/3'
'y+1/3, x+2/3, -z+2/3'

loop_
_atom_site_label
_atom_site_type_symbol
_atom_site_fract_x
_atom_site_fract_y
_atom_site_fract_z
_atom_site_U_iso_or_equiv
_atom_site_adp_type
_atom_site_occupancy
_atom_site_site_symmetry_order
_atom_site_calc_flag
_atom_site_refinement_flags_posn
_atom_site_refinement_flags_adp
_atom_site_refinement_flags_occupancy
_atom_site_disorder_assembly
_atom_site_disorder_group
Na1 Na 0.7406(4) 1.000000 0.500000 0.0419(12) Uani 1 2 d S T P . .
Na2 Na 0.333333 0.666667 0.666667 0.048(2) Uani 1 6 d S T P . .
In1 In 0.52230(4) 0.74563(4) 0.40370(3) 0.01916(12) Uani 1 1 d . . . . .
In2 In 0.66206(4) 0.74740(4) 0.58540(2) 0.01926(12) Uani 1 1 d . . . . .
Te1 Te 0.52069(4) 0.80298(4) 0.54594(2) 0.02144(12) Uani 1 1 d . . . . .
Te2 Te 0.53189(3) 0.56471(3) 0.39968(2) 0.01751(11) Uani 1 1 d . . . . .
Te3 Te 0.83461(4) 0.83461(4) 0.500000 0.02181(15) Uani 1 2 d S T P . .
Te4 Te 0.666667 0.92110(4) 0.333333 0.02185(15) Uani 1 2 d S T P . .
Te5 Te 0.333333 0.666667 0.33135(4) 0.01614(16) Uani 1 3 d S T P . .

loop_
_atom_site_aniso_label
_atom_site_aniso_U_11
_atom_site_aniso_U_22
_atom_site_aniso_U_33
_atom_site_aniso_U_23
_atom_site_aniso_U_13
_atom_site_aniso_U_12
Na1 0.052(3) 0.023(2) 0.041(3) 0.004(2) 0.0018(10) 0.0113(12)
Na2 0.047(4) 0.047(4) 0.052(5) 0.000 0.000 0.0234(18)
In1 0.0173(3) 0.0190(3) 0.0210(2) -0.00085(18) -0.00106(18) 0.0090(2)
In2 0.0213(3) 0.0202(3) 0.0174(2) 0.00289(18) 0.00082(18) 0.0112(2)
Te1 0.0235(3) 0.0263(3) 0.0199(2) -0.00082(18) 0.00027(18) 0.0164(2)
Te2 0.0176(2) 0.0174(2) 0.01748(19) 0.00066(16) 0.00072(16) 0.00871(19)
Te3 0.0191(2) 0.0191(2) 0.0231(3) -0.00188(13) 0.00188(13) 0.0065(3)
Te4 0.0222(4) 0.0201(3) 0.0239(3) 0.00279(13) 0.0056(3) 0.01112(18)
Te5 0.0156(2) 0.0156(2) 0.0173(3) 0.000 0.000 0.00778(12)

loop_
_atom_type_symbol
_atom_type_description
_atom_type_scat_dispersion_real
_atom_type_scat_dispersion_imag
_atom_type_scat_source
In In -0.7276 1.3100 'International Tables Vol C Tables 4.2.6.8 and 6.1.1.4'
Na Na 0.0362 0.0249 'International Tables Vol C Tables 4.2.6.8 and 6.1.1.4'
Te Te -0.5308 1.6751 'International Tables Vol C Tables 4.2.6.8 and 6.1.1.4'

loop_
_geom_angle_atom_site_label_1
_geom_angle_atom_site_label_2
_geom_angle_atom_site_label_3
_geom_angle
_geom_angle_site_symmetry_1
_geom_angle_site_symmetry_3
_geom_angle_publ_flag
In2 Na1 In2 157.69(16) . 4_676 ?
Te1 Na1 In2 45.726(12) . . ?
Te1 Na1 In2 156.16(15) . 4_676 ?
Te1 Na1 In2 156.16(15) 4_676 . ?
Te1 Na1 In2 45.725(12) 4_676 4_676 ?
Te1 Na1 Te1 111.92(16) . 4_676 ?
Te1 Na1 Te3 86.53(3) . . ?
Te1 Na1 Te3 158.50(11) . 3_675 ?
Te1 Na1 Te3 86.52(3) 4_676 3_675 ?
Te1 Na1 Te3 158.50(11) 4_676 . ?
Te1 Na1 Te4 85.17(7) 4_676 . ?
Te1 Na1 Te4 84.67(7) . . ?
Te1 Na1 Te4 85.17(7) . 8_665 ?
Te1 Na1 Te4 84.67(7) 4_676 8_665 ?
Te3 Na1 In2 44.95(3) 3_675 4_676 ?
Te3 Na1 In2 114.02(13) 3_675 . ?
Te3 Na1 In2 114.02(13) . 4_676 ?
Te3 Na1 In2 44.95(3) . . ?
Te3 Na1 Te3 78.04(11) 3_675 . ?
Te4 Na1 In2 98.55(3) 8_665 4_676 ?
Te4 Na1 In2 84.98(4) 8_665 . ?
Te4 Na1 In2 84.98(4) . 4_676 ?
Te4 Na1 In2 98.55(3) . . ?
Te4 Na1 Te3 108.69(8) . 3_675 ?
Te4 Na1 Te3 85.72(6) 8_665 3_675 ?
Te4 Na1 Te3 108.69(8) 8_665 . ?
Te4 Na1 Te3 85.72(6) . . ?
Te4 Na1 Te4 161.80(18) . 8_665 ?
Te1 Na2 Te1 81.09(4) 3_565 . ?
Te1 Na2 Te1 81.09(4) 2_665 . ?
Te1 Na2 Te1 81.09(4) 12_456 11_556 ?
Te1 Na2 Te1 87.22(5) 2_665 11_556 ?
Te1 Na2 Te1 87.22(5) . 12_456 ?
Te1 Na2 Te1 81.09(4) 10_566 12_456 ?
Te1 Na2 Te1 158.007(18) 10_566 2_665 ?
Te1 Na2 Te1 158.008(18) 3_565 12_456 ?
Te1 Na2 Te1 115.54(3) 3_565 11_556 ?
Te1 Na2 Te1 81.09(4) 10_566 11_556 ?
Te1 Na2 Te1 81.09(4) 2_665 3_565 ?
Te1 Na2 Te1 115.54(3) 2_665 12_456 ?
Te1 Na2 Te1 115.54(3) 10_566 . ?
Te1 Na2 Te1 87.22(5) 10_566 3_565 ?
Te1 Na2 Te1 158.006(18) . 11_556 ?
Te1 In1 Te2 110.00(2) . . ?
Te1 In1 Te4 105.75(3) . . ?
Te1 In1 Te5 114.62(3) . . ?
Te2 In1 Te5 96.294(17) . . ?
Te4 In1 Te2 121.27(2) . . ?
Te4 In1 Te5 109.14(3) . . ?
Te1 In2 Na1 58.33(8) . . ?
Te1 In2 Te2 109.84(2) . 6_556 ?
Te1 In2 Te2 103.97(2) . 9_565 ?
Te2 In2 Na1 158.68(4) 6_556 . ?
Te2 In2 Na1 101.40(3) 9_565 . ?
Te2 In2 Te2 98.74(2) 9_565 6_556 ?
Te3 In2 Na1 61.83(8) . . ?
Te3 In2 Te1 113.26(3) . . ?
Te3 In2 Te2 114.25(4) . 9_565 ?
Te3 In2 Te2 115.35(2) . 6_556 ?
Na1 Te1 Na2 152.32(2) . . ?
In1 Te1 Na1 82.81(2) . . ?
In1 Te1 Na2 124.87(3) . . ?
In2 Te1 Na1 75.94(8) . . ?
In2 Te1 Na2 100.39(3) . . ?
In2 Te1 In1 91.52(3) . . ?
In1 Te2 In2 95.301(19) . 14_654 ?
In1 Te2 In2 95.57(2) . 6_556 ?
In2 Te2 In2 80.90(2) 14_654 6_556 ?
Na1 Te3 Na1 161.96(12) . 2_765 ?
In2 Te3 Na1 120.80(5) 6_556 . ?
In2 Te3 Na1 73.22(5) 6_556 2_765 ?
In2 Te3 Na1 120.80(5) . 2_765 ?
In2 Te3 Na1 73.22(5) . . ?
In2 Te3 In2 89.15(4) 6_556 . ?
Na1 Te4 Na1 157.78(10) . 15_564 ?
In1 Te4 Na1 82.51(5) 17_655 15_564 ?
In1 Te4 Na1 110.32(10) 17_655 . ?
In1 Te4 Na1 110.32(10) . 15_564 ?
In1 Te4 Na1 82.51(5) . . ?
In1 Te4 In1 111.53(3) . 17_655 ?
In1 Te5 In1 99.37(3) 2_665 . ?
In1 Te5 In1 99.37(3) 3_565 . ?
In1 Te5 In1 99.37(3) 2_665 3_565 ?

loop_
_geom_bond_atom_site_label_1
_geom_bond_atom_site_label_2
_geom_bond_distance
_geom_bond_site_symmetry_2
_geom_bond_publ_flag
Na1 In2 3.724(2) 4_676 ?
Na1 In2 3.724(2) . ?
Na1 Te1 3.267(3) 4_676 ?
Na1 Te1 3.267(3) . ?
Na1 Te3 3.428(4) 3_675 ?
Na1 Te3 3.428(4) . ?
Na1 Te4 3.282(2) 8_665 ?
Na1 Te4 3.282(2) . ?
Na2 Te1 3.3683(14) 11_556 ?
Na2 Te1 3.3683(14) . ?
Na2 Te1 3.3683(14) 12_456 ?
Na2 Te1 3.3683(14) 2_665 ?
Na2 Te1 3.3682(14) 10_566 ?
Na2 Te1 3.3683(14) 3_565 ?
In1 Te1 2.7648(17) . ?
In1 Te2 2.8024(16) . ?
In1 Te4 2.7668(13) . ?
In1 Te5 2.8136(13) . ?
In2 Te1 2.7485(15) . ?
In2 Te2 2.8304(15) 6_556 ?
In2 Te2 2.8155(18) 9_565 ?
In2 Te3 2.7477(13) . ?
